data_9001505
loop_
_publ_author_name
'Dai, Y. S.'
'Harlow, G. E.'

_publ_section_title
;Description and crystal structure of vonbezingite, a new Ca-Cu-SO4-H2O
 mineral from the Kalahari manganese field, South Africa
;
_journal_name_full 'American Mineralogist'
_journal_page_first 1292
_journal_page_last 1300
_journal_volume 77
_journal_year 1992
_chemical_compound_source 'Wessels mine, South Africa'
_chemical_formula_sum 'Ca6 Cu3 O26 S3'
_chemical_name_mineral Vonbezingite
_space_group_IT_number 14
_symmetry_space_group_name_Hall '-P 2ybc'
_symmetry_space_group_name_H-M 'P 1 21/c 1'
_cell_angle_alpha 90
_cell_angle_beta 108.68
_cell_angle_gamma 90
_cell_length_a 15.122
_cell_length_b 14.358
_cell_length_c 22.063
_cell_formula_units_Z 8
_cell_volume 4538.010
_database_code_amcsd 0001543
_exptl_crystal_density_diffrn 2.761
_cod_original_formula_sum 'Cu3 Ca6 S3 O26'
_cod_database_code 9001505

loop_
_space_group_symop_operation_xyz
x,y,z
x,1/2-y,1/2+z
-x,1/2+y,1/2-z
-x,-y,-z

loop_
_atom_site_label
_atom_site_fract_x
_atom_site_fract_y
_atom_site_fract_z
Cu1A 0.25560 0.87860 0.50250
Cu1B 0.75550 0.62510 0.50360
Cu2A 0.19280 0.54000 0.74700
Cu2B 0.82210 0.96480 0.25360
Cu2C 0.69340 0.79200 0.74750
Cu2D 0.32310 0.71890 0.25410
Ca1A 0.66220 0.69220 0.60790
Ca1B 0.35090 0.81200 0.39670
Ca1C 0.15810 0.93790 0.60890
Ca1D -0.15500 0.55820 0.39420
Ca2A 0.44810 0.86320 0.64590
Ca2B 0.55570 0.86220 0.85500
Ca2C -0.05150 0.88550 0.14660
Ca2D 0.05580 0.88860 0.35520
Ca3A 0.23100 0.69130 0.61280
Ca3B 0.77920 0.80490 0.38680
Ca3C 0.72840 0.94380 0.61130
Ca3D 0.27130 0.55940 0.38610
S1A 0.90500 0.92820 0.53350
S1B 0.10050 0.57400 0.46430
S1C 0.40480 0.67640 0.53340
S1D 0.60130 0.82010 0.46770
S2A 0.49160 0.01450 0.75060
S2B 0.00290 0.73550 0.25220
O1A 0.75050 0.81400 0.68100
O1B 0.26640 0.69180 0.32090
O1C 0.77080 0.93440 0.32180
O1D 0.23990 0.56110 0.67680
O2A 0.33350 0.94010 0.46350
O2B 0.67480 0.56420 0.54170
O2C 0.17360 0.80620 0.53930
O2D 0.83680 0.69380 0.46470
O3A 0.58320 0.76190 0.67760
O3B 0.43100 0.75630 0.32390
O3C 0.06580 0.99530 0.67610
O3D -0.07440 0.48840 0.32130
O4A 0.20510 0.82100 0.41830
O4B 0.80790 0.68690 0.58750
O4C 0.30780 0.93810 0.58610
O4D -0.30060 0.56760 0.42020
O5A 0.30490 0.93660 0.31720
O5B 0.70950 0.56650 0.68520
O5C 0.20890 0.80950 0.68200
O5D 0.80650 0.68370 0.32050
O6A 0.86600 0.00850 0.69010
O6B 0.12550 0.50480 0.31170
O6C 0.37020 0.74430 0.68350
O6D 0.64110 0.74280 0.31550
O7A 0.46200 0.55350 0.41580
O7B 0.47250 0.06090 0.42320
O7C 0.03460 0.69600 0.58810
O7D 0.96640 0.80100 0.40750
O8A 0.99640 0.88100 0.55070
O8B 0.00720 0.61830 0.44340
O8C 0.51030 0.87290 0.44920
O8D 0.49860 0.63170 0.55810
O9A 0.84620 0.89170 0.56660
O9B 0.16070 0.61500 0.43460
O9C 0.66440 0.86700 0.43670
O9D 0.33810 0.62470 0.55860
O10A 0.86470 0.92280 0.46010
O10B 0.13580 0.58000 0.53840
O10C 0.64630 0.82500 0.53510
O10D 0.37130 0.66800 0.46580
O11A 0.08380 0.97090 0.45160
O11B 0.09180 0.47320 0.44850
O11C 0.41140 0.77400 0.55080
O11D 0.58250 0.72380 0.44890
O12A 0.44190 0.57520 0.25120
O12B 0.94470 0.81950 0.25090
O13A 0.51620 0.01700 0.69200
O13B 0.02580 0.73490 0.19230
O14A 0.08630 0.74200 0.30800
O14B 0.42570 0.51410 0.69230
O15A 0.56780 0.90650 0.24640
O15B 0.95060 0.84960 0.75560

loop_
_cod_related_entry_id
_cod_related_entry_database
_cod_related_entry_code
1 AMCSD 0001543
